data_4303656
loop_
_publ_author_name
'Jie Ling'
'Shijun Wu'
'Fanrong Chen'
'Antonio Simonetti'
'John T. Shafer'
'Thomas E. Albrecht-Schmitt'

_publ_section_title
;
Does Iodate Incorporate into Layered Uranyl Phosphates Under Hydrothermal
Conditions?
;
_journal_name_full 'Inorganic Chemistry'
_journal_page_first 10995
_journal_page_last 11001
_journal_paper_doi 10.1021/ic9011247
_journal_volume 48
_journal_year 2009
_chemical_formula_moiety Cs2(UO2)2(PO4)2
_chemical_formula_sum 'Cs2 O12 P2 U2'
_chemical_formula_weight 995.82
_chemical_melting_point ?
_chemical_name_common 'Cesium Uranyl Phosphate'
_chemical_name_systematic
; 
 ? 
;
_space_group_IT_number 61
_symmetry_cell_setting orthorhombic
_symmetry_space_group_name_Hall '-P 2ac 2ab'
_symmetry_space_group_name_H-M 'P b c a'
_atom_sites_solution_hydrogens none
_atom_sites_solution_primary direct
_atom_sites_solution_secondary difmap
_audit_creation_method SHELXL-97
_cell_angle_alpha 90.00
_cell_angle_beta 90.00
_cell_angle_gamma 90.00
_cell_formula_units_Z 8
_cell_length_a 14.1762(11)
_cell_length_b 8.9300(7)
_cell_length_c 19.5347(15)
_cell_measurement_reflns_used 3098
_cell_measurement_temperature 296(2)
_cell_measurement_theta_max 28.73
_cell_measurement_theta_min 2.09
_cell_volume 2473.0(3)
_computing_cell_refinement 'SMART SAINT'
_computing_data_collection SMART
_computing_data_reduction SAINT
_computing_molecular_graphics 'SHELXP-97 (Sheldrick, 1997)'
_computing_publication_material 'SHELCIF-97 (Sheldrick, 2000)'
_computing_structure_refinement 'SHELXL-97 (Sheldrick, 1997)'
_computing_structure_solution 'SHELXS-97 (Sheldrick, 1990)'
_diffrn_ambient_temperature 296(2)
_diffrn_detector_area_resol_mean 0
_diffrn_measured_fraction_theta_full 0.968
_diffrn_measured_fraction_theta_max 0.968
_diffrn_measurement_device_type 'Bruker APEX'
_diffrn_measurement_method '0.3 wide w/ exposure'
_diffrn_radiation_monochromator graphite
_diffrn_radiation_source 'fine-focus sealed tube'
_diffrn_radiation_type MoK\a
_diffrn_radiation_wavelength 0.71073
_diffrn_reflns_av_R_equivalents 0.0668
_diffrn_reflns_av_sigmaI/netI 0.0397
_diffrn_reflns_limit_h_max 18
_diffrn_reflns_limit_h_min -18
_diffrn_reflns_limit_k_max 11
_diffrn_reflns_limit_k_min -12
_diffrn_reflns_limit_l_max 25
_diffrn_reflns_limit_l_min -26
_diffrn_reflns_number 27393
_diffrn_reflns_theta_full 28.73
_diffrn_reflns_theta_max 28.73
_diffrn_reflns_theta_min 2.09
_diffrn_standards_decay_% 0
_diffrn_standards_interval_count na
_diffrn_standards_interval_time na
_diffrn_standards_number na
_exptl_absorpt_coefficient_mu 32.275
_exptl_absorpt_correction_T_max 0.524
_exptl_absorpt_correction_T_min 0.352
_exptl_absorpt_correction_type multi-scan
_exptl_absorpt_process_details SADABS
_exptl_crystal_colour Yellow
_exptl_crystal_density_diffrn 5.349
_exptl_crystal_density_meas ?
_exptl_crystal_density_method 'not measured'
_exptl_crystal_description prism
_exptl_crystal_F_000 3360
_exptl_crystal_size_max 0.088
_exptl_crystal_size_mid 0.028
_exptl_crystal_size_min 0.020
_refine_diff_density_max 13.298
_refine_diff_density_min -3.006
_refine_diff_density_rms 0.534
_refine_ls_extinction_method none
_refine_ls_goodness_of_fit_ref 1.030
_refine_ls_hydrogen_treatment none
_refine_ls_matrix_type full
_refine_ls_number_parameters 165
_refine_ls_number_reflns 3098
_refine_ls_number_restraints 12
_refine_ls_restrained_S_all 1.029
_refine_ls_R_factor_all 0.0669
_refine_ls_R_factor_gt 0.0435
_refine_ls_shift/su_max 0.001
_refine_ls_shift/su_mean 0.000
_refine_ls_structure_factor_coef Fsqd
_refine_ls_weighting_details 'calc w=1/[\s^2^(Fo^2^)+(0.0643P)^2^+58.6827P] where P=(Fo^2^+2Fc^2^)/3'
_refine_ls_weighting_scheme calc
_refine_ls_wR_factor_gt 0.1079
_refine_ls_wR_factor_ref 0.1225
_reflns_number_gt 2224
_reflns_number_total 3098
_reflns_threshold_expression >2sigma(I)
_cod_data_source_file ic9011247_si_001_4.cif
_cod_data_source_block pbca
_cod_depositor_comments
;
The following automatic conversions were performed:
'_symmetry_cell_setting' value 'Orthorhombic' changed to 'orthorhombic'
according to '/home/saulius/struct/CIF-dictionaries/cif_core.dic'
dictionary named 'cif_core.dic' version 2.4.1 from 2010-06-29.

Automatic conversion script
Id: cif_fix_enum 1527 2010-12-29 10:47:43Z saulius 

The following automatic conversions were performed:

'_chemical_melting_point' value 'n/a' was changed to '?' - the value
is undefined or not given.

Automatic conversion script
Id: cif_fix_values 1646 2011-03-28 12:23:43Z adriana 

The following automatic conversions were performed:

'_exptl_crystal_density_meas' value 'n/a' was changed to '?' - the
value is perceived as not measured.

Automatic conversion script
Id: cif_fix_values 3008 2015-01-20 13:52:24Z robertas 
;
_cod_database_code 4303656

loop_
_symmetry_equiv_pos_as_xyz
'x, y, z'
'-x+1/2, -y, z+1/2'
'-x, y+1/2, -z+1/2'
'x+1/2, -y+1/2, -z'
'-x, -y, -z'
'x-1/2, y, -z-1/2'
'x, -y-1/2, z-1/2'
'-x-1/2, y-1/2, z'

loop_
_atom_site_label
_atom_site_type_symbol
_atom_site_fract_x
_atom_site_fract_y
_atom_site_fract_z
_atom_site_U_iso_or_equiv
_atom_site_adp_type
_atom_site_occupancy
_atom_site_symmetry_multiplicity
_atom_site_calc_flag
_atom_site_refinement_flags
_atom_site_disorder_assembly
_atom_site_disorder_group
U1 U 0.22349(3) 0.01100(5) 0.44623(2) 0.00830(14) Uani 1 1 d . . .
U2 U 0.22737(3) 0.01002(4) 0.68193(2) 0.00941(15) Uani 1 1 d . . .
Cs1 Cs 0.47014(6) 0.20299(10) 0.56695(4) 0.0240(2) Uani 1 1 d . . .
Cs2 Cs 0.47772(6) 0.23327(12) 0.30622(5) 0.0336(3) Uani 1 1 d . . .
P1 P 0.3234(2) -0.1756(3) 0.56388(15) 0.0104(6) Uani 1 1 d . . .
P2 P 0.2187(2) 0.2537(3) 0.31517(14) 0.0106(6) Uani 1 1 d . . .
O9 O 0.1067(6) -0.0278(9) 0.4742(5) 0.0181(19) Uani 1 1 d . . .
O12 O 0.3473(6) 0.0474(9) 0.7036(4) 0.0123(16) Uani 1 1 d . . .
O10 O 0.3430(7) 0.0484(10) 0.4237(5) 0.022(2) Uani 1 1 d . . .
O11 O 0.1089(7) -0.0338(10) 0.6567(5) 0.0187(19) Uani 1 1 d . . .
O2 O 0.2806(6) -0.0123(8) 0.5645(4) 0.0131(19) Uani 1 1 d . . .
O1 O 0.2782(7) -0.2424(9) 0.4985(4) 0.0172(19) Uani 1 1 d . . .
O5 O 0.1569(6) 0.1571(9) 0.3618(4) 0.0116(17) Uani 1 1 d U . .
O6 O 0.2863(6) 0.3453(9) 0.3598(4) 0.0139(18) Uani 1 1 d . . .
O4 O 0.2819(7) -0.2422(9) 0.6305(4) 0.0162(19) Uani 1 1 d . . .
O8 O 0.1575(6) 0.3546(9) 0.2694(4) 0.0157(18) Uani 1 1 d . . .
O7 O 0.2797(6) 0.1567(9) 0.2665(4) 0.0159(19) Uani 1 1 d . . .
O3 O 0.4282(7) -0.1725(11) 0.5632(5) 0.022(2) Uani 1 1 d U . .

loop_
_atom_site_aniso_label
_atom_site_aniso_U_11
_atom_site_aniso_U_22
_atom_site_aniso_U_33
_atom_site_aniso_U_23
_atom_site_aniso_U_13
_atom_site_aniso_U_12
U1 0.0124(2) 0.0058(2) 0.0067(2) -0.00062(13) 0.00028(15) 0.00017(15)
U2 0.0155(2) 0.0079(2) 0.0048(2) -0.00036(13) 0.00059(16) -0.00172(17)
Cs1 0.0246(5) 0.0261(4) 0.0213(4) -0.0032(3) 0.0059(4) 0.0006(3)
Cs2 0.0180(5) 0.0551(6) 0.0277(5) 0.0122(5) -0.0050(4) -0.0042(4)
P1 0.0170(15) 0.0094(13) 0.0049(12) -0.0007(11) 0.0001(12) 0.0035(12)
P2 0.0183(16) 0.0094(14) 0.0040(13) 0.0000(10) 0.0010(12) -0.0013(12)
O9 0.020(5) 0.016(4) 0.018(5) -0.003(4) 0.001(4) -0.002(4)
O12 0.012(4) 0.017(4) 0.008(4) -0.005(3) 0.001(3) -0.001(3)
O10 0.023(5) 0.012(4) 0.030(5) -0.002(4) 0.003(4) -0.009(4)
O11 0.021(5) 0.019(4) 0.016(5) -0.002(4) -0.005(4) -0.003(4)
O2 0.028(6) 0.003(4) 0.007(4) -0.004(3) 0.002(3) 0.000(3)
O1 0.033(6) 0.009(4) 0.009(4) -0.002(3) -0.006(4) 0.000(4)
O5 0.013(2) 0.012(2) 0.011(2) 0.0026(17) 0.0016(17) -0.0014(17)
O6 0.023(5) 0.012(4) 0.007(4) -0.005(3) -0.005(3) 0.000(3)
O4 0.028(5) 0.016(4) 0.005(4) 0.000(3) 0.000(3) 0.001(4)
O8 0.023(5) 0.015(4) 0.009(4) 0.004(3) 0.000(4) 0.000(4)
O7 0.024(5) 0.015(4) 0.009(4) -0.004(3) 0.001(4) 0.004(4)
O3 0.020(3) 0.023(3) 0.022(3) -0.0002(18) -0.0003(18) 0.0013(18)

loop_
_atom_type_symbol
_atom_type_description
_atom_type_scat_dispersion_real
_atom_type_scat_dispersion_imag
_atom_type_scat_source
O O 0.0106 0.0060 'International Tables Vol C Tables 4.2.6.8 and 6.1.1.4'
P P 0.1023 0.0942 'International Tables Vol C Tables 4.2.6.8 and 6.1.1.4'
Cs Cs -0.3680 2.1192 'International Tables Vol C Tables 4.2.6.8 and 6.1.1.4'
U U -9.6767 9.6646 'International Tables Vol C Tables 4.2.6.8 and 6.1.1.4'

loop_
_geom_angle_atom_site_label_1
_geom_angle_atom_site_label_2
_geom_angle_atom_site_label_3
_geom_angle
_geom_angle_site_symmetry_1
_geom_angle_site_symmetry_3
_geom_angle_publ_flag
O9 U1 O10 176.3(4) . . ?
O9 U1 O6 92.6(4) . 8_655 ?
O10 U1 O6 89.8(4) . 8_655 ?
O9 U1 O5 87.1(4) . . ?
O10 U1 O5 96.1(4) . . ?
O6 U1 O5 79.1(3) 8_655 . ?
O9 U1 O1 92.2(3) . 8_665 ?
O10 U1 O1 86.7(4) . 8_665 ?
O6 U1 O1 155.8(3) 8_655 8_665 ?
O5 U1 O1 77.5(3) . 8_665 ?
O9 U1 O2 90.0(4) . . ?
O10 U1 O2 86.3(4) . . ?
O6 U1 O2 132.1(3) 8_655 . ?
O5 U1 O2 148.8(3) . . ?
O1 U1 O2 71.6(3) 8_665 . ?
O9 U1 O1 89.3(4) . . ?
O10 U1 O1 88.7(4) . . ?
O6 U1 O1 75.0(3) 8_655 . ?
O5 U1 O1 153.6(3) . . ?
O1 U1 O1 128.8(3) 8_665 . ?
O2 U1 O1 57.2(2) . . ?
O9 U1 P1 95.2(3) . . ?
O10 U1 P1 81.5(3) . . ?
O6 U1 P1 103.0(2) 8_655 . ?
O5 U1 P1 176.8(2) . . ?
O1 U1 P1 100.1(2) 8_665 . ?
O2 U1 P1 29.22(18) . . ?
O1 U1 P1 29.02(19) . . ?
O9 U1 P2 110.0(3) . . ?
O10 U1 P2 73.1(3) . . ?
O6 U1 P2 81.4(2) 8_655 . ?
O5 U1 P2 23.1(2) . . ?
O1 U1 P2 74.6(2) 8_665 . ?
O2 U1 P2 141.18(19) . . ?
O1 U1 P2 150.2(2) . . ?
P1 U1 P2 154.31(8) . . ?
O9 U1 Cs1 51.2(3) . 4_456 ?
O10 U1 Cs1 130.6(3) . 4_456 ?
O6 U1 Cs1 106.7(2) 8_655 4_456 ?
O5 U1 Cs1 45.4(2) . 4_456 ?
O1 U1 Cs1 59.5(2) 8_665 4_456 ?
O2 U1 Cs1 111.8(2) . 4_456 ?
O1 U1 Cs1 140.2(2) . 4_456 ?
P1 U1 Cs1 135.19(6) . 4_456 ?
P2 U1 Cs1 64.22(5) . 4_456 ?
O9 U1 Cs1 32.9(3) . 8_655 ?
O10 U1 Cs1 144.6(3) . 8_655 ?
O6 U1 Cs1 87.4(2) 8_655 8_655 ?
O5 U1 Cs1 117.8(2) . 8_655 ?
O1 U1 Cs1 109.0(2) 8_665 8_655 ?
O2 U1 Cs1 70.1(2) . 8_655 ?
O1 U1 Cs1 56.6(2) . 8_655 ?
P1 U1 Cs1 64.91(6) . 8_655 ?
P2 U1 Cs1 140.76(6) . 8_655 ?
Cs1 U1 Cs1 83.63(2) 4_456 8_655 ?
O9 U1 Cs1 129.0(3) . . ?
O10 U1 Cs1 47.7(3) . . ?
O6 U1 Cs1 133.1(2) 8_655 . ?
O5 U1 Cs1 118.2(2) . . ?
O1 U1 Cs1 56.5(2) 8_665 . ?
O2 U1 Cs1 44.9(2) . . ?
O1 U1 Cs1 84.00(19) . . ?
P1 U1 Cs1 58.64(6) . . ?
P2 U1 Cs1 99.65(5) . . ?
Cs1 U1 Cs1 115.924(11) 4_456 . ?
Cs1 U1 Cs1 115.02(2) 8_655 . ?
O12 U2 O11 177.1(4) . . ?
O12 U2 O7 89.5(3) . 2 ?
O11 U2 O7 90.9(4) . 2 ?
O12 U2 O8 97.8(3) . 7_566 ?
O11 U2 O8 85.2(4) . 7_566 ?
O7 U2 O8 77.5(3) 2 7_566 ?
O12 U2 O2 86.8(3) . . ?
O11 U2 O2 90.8(4) . . ?
O7 U2 O2 131.4(3) 2 . ?
O8 U2 O2 151.0(3) 7_566 . ?
O12 U2 O4 88.8(3) . 8_665 ?
O11 U2 O4 92.0(4) . 8_665 ?
O7 U2 O4 155.8(3) 2 8_665 ?
O8 U2 O4 78.8(3) 7_566 8_665 ?
O2 U2 O4 72.6(3) . 8_665 ?
O12 U2 O4 88.3(3) . . ?
O11 U2 O4 89.0(4) . . ?
O7 U2 O4 73.7(3) 2 . ?
O8 U2 O4 150.4(3) 7_566 . ?
O2 U2 O4 57.8(3) . . ?
O4 U2 O4 130.4(3) 8_665 . ?
O12 U2 P1 82.0(3) . . ?
O11 U2 P1 95.1(3) . . ?
O7 U2 P1 102.2(2) 2 . ?
O8 U2 P1 179.5(2) 7_566 . ?
O2 U2 P1 29.41(19) . . ?
O4 U2 P1 101.5(2) 8_665 . ?
O4 U2 P1 29.24(19) . . ?
O12 U2 P2 74.5(3) . 7_566 ?
O11 U2 P2 108.4(3) . 7_566 ?
O7 U2 P2 81.0(2) 2 7_566 ?
O8 U2 P2 23.5(2) 7_566 7_566 ?
O2 U2 P2 142.97(19) . 7_566 ?
O4 U2 P2 75.3(2) 8_665 7_566 ?
O4 U2 P2 149.44(19) . 7_566 ?
P1 U2 P2 156.28(8) . 7_566 ?
O12 U2 Cs2 133.2(3) . 4_456 ?
O11 U2 Cs2 49.4(3) . 4_456 ?
O7 U2 Cs2 106.6(2) 2 4_456 ?
O8 U2 Cs2 46.9(2) 7_566 4_456 ?
O2 U2 Cs2 110.9(2) . 4_456 ?
O4 U2 Cs2 58.9(2) 8_665 4_456 ?
O4 U2 Cs2 138.2(2) . 4_456 ?
P1 U2 Cs2 133.48(6) . 4_456 ?
P2 U2 Cs2 65.48(5) 7_566 4_456 ?
O12 U2 Cs2 126.6(3) . 2 ?
O11 U2 Cs2 54.6(3) . 2 ?
O7 U2 Cs2 39.2(2) 2 2 ?
O8 U2 Cs2 64.2(2) 7_566 2 ?
O2 U2 Cs2 133.84(19) . 2 ?
O4 U2 Cs2 130.2(2) 8_665 2 ?
O4 U2 Cs2 89.0(2) . 2 ?
P1 U2 Cs2 115.66(6) . 2 ?
P2 U2 Cs2 81.77(5) 7_566 2 ?
Cs2 U2 Cs2 71.436(13) 4_456 2 ?
O12 U2 Cs1 46.5(3) . . ?
O11 U2 Cs1 132.0(3) . . ?
O7 U2 Cs1 131.9(2) 2 . ?
O8 U2 Cs1 120.0(2) 7_566 . ?
O2 U2 Cs1 46.7(2) . . ?
O4 U2 Cs1 58.8(2) 8_665 . ?
O4 U2 Cs1 84.8(2) . . ?
P1 U2 Cs1 60.04(6) . . ?
P2 U2 Cs1 100.16(5) 7_566 . ?
Cs2 U2 Cs1 117.71(2) 4_456 . ?
Cs2 U2 Cs1 170.69(2) 2 . ?
O3 Cs1 O11 136.8(3) 5_656 8_665 ?
O3 Cs1 O9 75.3(2) 5_656 8_665 ?
O11 Cs1 O9 68.4(2) 8_665 8_665 ?
O3 Cs1 O5 90.4(2) 5_656 4_556 ?
O11 Cs1 O5 76.3(2) 8_665 4_556 ?
O9 Cs1 O5 103.4(2) 8_665 4_556 ?
O3 Cs1 O2 109.4(2) 5_656 . ?
O11 Cs1 O2 98.8(2) 8_665 . ?
O9 Cs1 O2 98.7(2) 8_665 . ?
O5 Cs1 O2 153.4(2) 4_556 . ?
O3 Cs1 O3 88.6(2) 5_656 . ?
O11 Cs1 O3 133.4(2) 8_665 . ?
O9 Cs1 O3 131.9(2) 8_665 . ?
O5 Cs1 O3 122.1(2) 4_556 . ?
O2 Cs1 O3 44.4(2) . . ?
O3 Cs1 O10 67.1(2) 5_656 5_656 ?
O11 Cs1 O10 136.6(2) 8_665 5_656 ?
O9 Cs1 O10 140.7(2) 8_665 5_656 ?
O5 Cs1 O10 66.7(2) 4_556 5_656 ?
O2 Cs1 O10 104.2(2) . 5_656 ?
O3 Cs1 O10 59.9(2) . 5_656 ?
O3 Cs1 O12 150.9(2) 5_656 . ?
O11 Cs1 O12 72.0(2) 8_665 . ?
O9 Cs1 O12 124.3(2) 8_665 . ?
O5 Cs1 O12 103.48(19) 4_556 . ?
O2 Cs1 O12 51.05(19) . . ?
O3 Cs1 O12 62.3(2) . . ?
O10 Cs1 O12 94.8(2) 5_656 . ?
O3 Cs1 O9 67.3(2) 5_656 4_556 ?
O11 Cs1 O9 73.3(2) 8_665 4_556 ?
O9 Cs1 O9 56.5(3) 8_665 4_556 ?
O5 Cs1 O9 48.9(2) 4_556 4_556 ?
O2 Cs1 O9 155.3(2) . 4_556 ?
O3 Cs1 O9 152.5(2) . 4_556 ?
O10 Cs1 O9 97.1(2) 5_656 4_556 ?
O12 Cs1 O9 140.11(19) . 4_556 ?
O3 Cs1 O10 62.4(2) 5_656 . ?
O11 Cs1 O10 122.8(2) 8_665 . ?
O9 Cs1 O10 71.2(2) 8_665 . ?
O5 Cs1 O10 152.8(2) 4_556 . ?
O2 Cs1 O10 50.1(2) . . ?
O3 Cs1 O10 61.2(2) . . ?
O10 Cs1 O10 100.0(2) 5_656 . ?
O12 Cs1 O10 101.1(2) . . ?
O9 Cs1 O10 114.0(2) 4_556 . ?
O3 Cs1 O1 99.3(2) 5_656 8_665 ?
O11 Cs1 O1 76.7(2) 8_665 8_665 ?
O9 Cs1 O1 52.3(2) 8_665 8_665 ?
O5 Cs1 O1 149.20(19) 4_556 8_665 ?
O2 Cs1 O1 46.82(19) . 8_665 ?
O3 Cs1 O1 87.5(2) . 8_665 ?
O10 Cs1 O1 143.86(19) 5_656 8_665 ?
O12 Cs1 O1 81.80(19) . 8_665 ?
O9 Cs1 O1 108.57(19) 4_556 8_665 ?
O10 Cs1 O1 46.5(2) . 8_665 ?
O3 Cs1 O1 42.0(2) 5_656 5_656 ?
O11 Cs1 O1 116.9(2) 8_665 5_656 ?
O9 Cs1 O1 93.4(2) 8_665 5_656 ?
O5 Cs1 O1 48.94(19) 4_556 5_656 ?
O2 Cs1 O1 144.22(18) . 5_656 ?
O3 Cs1 O1 104.3(2) . 5_656 ?
O10 Cs1 O1 50.46(19) 5_656 5_656 ?
O12 Cs1 O1 139.84(19) . 5_656 ?
O9 Cs1 O1 48.88(18) 4_556 5_656 ?
O10 Cs1 O1 104.1(2) . 5_656 ?
O1 Cs1 O1 137.63(3) 8_665 5_656 ?
O3 Cs2 O7 127.6(2) 5_656 . ?
O3 Cs2 O6 99.5(2) 5_656 . ?
O7 Cs2 O6 48.3(2) . . ?
O3 Cs2 O8 96.0(2) 5_656 6_656 ?
O7 Cs2 O8 136.0(2) . 6_656 ?
O6 Cs2 O8 139.8(2) . 6_656 ?
O3 Cs2 O11 73.0(2) 5_656 4_556 ?
O7 Cs2 O11 139.6(2) . 4_556 ?
O6 Cs2 O11 99.0(2) . 4_556 ?
O8 Cs2 O11 51.2(2) 6_656 4_556 ?
O3 Cs2 O12 151.5(2) 5_656 7_565 ?
O7 Cs2 O12 57.4(2) . 7_565 ?
O6 Cs2 O12 61.8(2) . 7_565 ?
O8 Cs2 O12 88.0(2) 6_656 7_565 ?
O11 Cs2 O12 88.1(2) 4_556 7_565 ?
O3 Cs2 O10 65.1(3) 5_656 . ?
O7 Cs2 O10 62.5(2) . . ?
O6 Cs2 O10 55.6(2) . . ?
O8 Cs2 O10 159.7(2) 6_656 . ?
O11 Cs2 O10 123.6(2) 4_556 . ?
O12 Cs2 O10 112.1(2) 7_565 . ?
O3 Cs2 O12 66.2(2) 5_656 5_656 ?
O7 Cs2 O12 118.9(2) . 5_656 ?
O6 Cs2 O12 150.4(2) . 5_656 ?
O8 Cs2 O12 69.4(2) 6_656 5_656 ?
O11 Cs2 O12 101.0(2) 4_556 5_656 ?
O12 Cs2 O12 140.21(9) 7_565 5_656 ?
O10 Cs2 O12 95.0(2) . 5_656 ?
O3 Cs2 O4 43.9(2) 5_656 5_656 ?
O7 Cs2 O4 167.3(2) . 5_656 ?
O6 Cs2 O4 134.9(2) . 5_656 ?
O8 Cs2 O4 52.4(2) 6_656 5_656 ?
O11 Cs2 O4 52.1(2) 4_556 5_656 ?
O12 Cs2 O4 135.09(19) 7_565 5_656 ?
O10 Cs2 O4 107.9(2) . 5_656 ?
O12 Cs2 O4 51.24(18) 5_656 5_656 ?
O3 Cs2 O11 139.7(2) 5_656 2_554 ?
O7 Cs2 O11 50.4(2) . 2_554 ?
O6 Cs2 O11 97.7(2) . 2_554 ?
O8 Cs2 O11 93.8(2) 6_656 2_554 ?
O11 Cs2 O11 139.04(15) 4_556 2_554 ?
O12 Cs2 O11 67.7(2) 7_565 2_554 ?
O10 Cs2 O11 96.6(2) . 2_554 ?
O12 Cs2 O11 81.13(19) 5_656 2_554 ?
O4 Cs2 O11 127.0(2) 5_656 2_554 ?
O3 Cs2 P2 114.96(19) 5_656 . ?
O7 Cs2 P2 24.15(16) . . ?
O6 Cs2 P2 24.15(15) . . ?
O8 Cs2 P2 144.62(16) 6_656 . ?
O11 Cs2 P2 120.31(16) 4_556 . ?
O12 Cs2 P2 56.63(14) 7_565 . ?
O10 Cs2 P2 55.51(18) . . ?
O12 Cs2 P2 137.61(14) 5_656 . ?
O4 Cs2 P2 156.98(14) 5_656 . ?
O11 Cs2 P2 74.06(15) 2_554 . ?
O3 Cs2 P1 20.36(19) 5_656 5_656 ?
O7 Cs2 P1 146.34(17) . 5_656 ?
O6 Cs2 P1 117.90(16) . 5_656 ?
O8 Cs2 P1 76.13(16) 6_656 5_656 ?
O11 Cs2 P1 63.56(16) 4_556 5_656 ?
O12 Cs2 P1 151.62(15) 7_565 5_656 ?
O10 Cs2 P1 84.32(18) . 5_656 ?
O12 Cs2 P1 54.79(14) 5_656 5_656 ?
O4 Cs2 P1 23.76(14) 5_656 5_656 ?
O11 Cs2 P1 135.70(15) 2_554 5_656 ?
P2 Cs2 P1 135.23(7) . 5_656 ?
O3 P1 O4 113.3(5) . . ?
O3 P1 O1 114.4(5) . . ?
O4 P1 O1 112.8(5) . . ?
O3 P1 O2 111.6(5) . . ?
O4 P1 O2 101.6(5) . . ?
O1 P1 O2 101.7(5) . . ?
O3 P1 U2 115.4(4) . . ?
O4 P1 U2 54.7(3) . . ?
O1 P1 U2 128.9(4) . . ?
O2 P1 U2 48.9(3) . . ?
O3 P1 U1 115.5(4) . . ?
O4 P1 U1 129.9(4) . . ?
O1 P1 U1 54.6(3) . . ?
O2 P1 U1 49.4(3) . . ?
U2 P1 U1 93.49(8) . . ?
O3 P1 Cs2 43.3(4) . 5_656 ?
O4 P1 Cs2 70.8(4) . 5_656 ?
O1 P1 Cs2 143.1(3) . 5_656 ?
O2 P1 Cs2 113.7(3) . 5_656 ?
U2 P1 Cs2 84.48(7) . 5_656 ?
U1 P1 Cs2 151.61(10) . 5_656 ?
O3 P1 Cs1 40.9(4) . 5_656 ?
O4 P1 Cs1 144.5(4) . 5_656 ?
O1 P1 Cs1 75.3(4) . 5_656 ?
O2 P1 Cs1 110.6(3) . 5_656 ?
U2 P1 Cs1 147.00(10) . 5_656 ?
U1 P1 Cs1 83.86(7) . 5_656 ?
Cs2 P1 Cs1 82.71(7) 5_656 5_656 ?
O3 P1 Cs1 57.4(4) . . ?
O4 P1 Cs1 120.9(3) . . ?
O1 P1 Cs1 123.9(3) . . ?
O2 P1 Cs1 54.2(3) . . ?
U2 P1 Cs1 76.54(6) . . ?
U1 P1 Cs1 78.32(6) . . ?
Cs2 P1 Cs1 73.66(6) 5_656 . ?
Cs1 P1 Cs1 70.70(6) 5_656 . ?
O5 P2 O6 108.7(5) . . ?
O5 P2 O8 110.7(5) . . ?
O6 P2 O8 111.8(5) . . ?
O5 P2 O7 111.7(5) . . ?
O6 P2 O7 107.4(5) . . ?
O8 P2 O7 106.6(5) . . ?
O5 P2 U2 146.9(3) . 7_565 ?
O6 P2 U2 94.8(3) . 7_565 ?
O8 P2 U2 36.9(3) . 7_565 ?
O7 P2 U2 81.7(3) . 7_565 ?
O5 P2 U1 36.2(3) . . ?
O6 P2 U1 84.1(3) . . ?
O8 P2 U1 146.5(4) . . ?
O7 P2 U1 95.5(3) . . ?
U2 P2 U1 176.50(11) 7_565 . ?
O5 P2 Cs2 124.8(3) . . ?
O6 P2 Cs2 55.2(3) . . ?
O8 P2 Cs2 124.4(4) . . ?
O7 P2 Cs2 52.2(3) . . ?
U2 P2 Cs2 87.57(7) 7_565 . ?
U1 P2 Cs2 89.07(7) . . ?
O5 P2 Cs2 81.1(3) . 6_556 ?
O6 P2 Cs2 149.4(3) . 6_556 ?
O8 P2 Cs2 39.7(3) . 6_556 ?
O7 P2 Cs2 94.8(3) . 6_556 ?
U2 P2 Cs2 67.39(5) 7_565 6_556 ?
U1 P2 Cs2 115.03(8) . 6_556 ?
Cs2 P2 Cs2 142.14(8) . 6_556 ?
O5 P2 Cs1 41.4(3) . 4_456 ?
O6 P2 Cs1 99.3(3) . 4_456 ?
O8 P2 Cs1 78.1(3) . 4_456 ?
O7 P2 Cs1 148.3(3) . 4_456 ?
U2 P2 Cs1 113.34(8) 7_565 4_456 ?
U1 P2 Cs1 70.14(5) . 4_456 ?
Cs2 P2 Cs1 149.54(8) . 4_456 ?
Cs2 P2 Cs1 68.31(5) 6_556 4_456 ?
U1 O9 Cs1 129.6(4) . 8_655 ?
U1 O9 Cs1 106.1(3) . 4_456 ?
Cs1 O9 Cs1 123.5(3) 8_655 4_456 ?
U2 O12 Cs2 140.9(4) . 7_566 ?
U2 O12 Cs1 111.7(3) . . ?
Cs2 O12 Cs1 87.10(19) 7_566 . ?
U2 O12 Cs2 121.6(3) . 5_656 ?
Cs2 O12 Cs2 93.4(2) 7_566 5_656 ?
Cs1 O12 Cs2 83.68(18) . 5_656 ?
U1 O10 Cs2 142.1(5) . . ?
U1 O10 Cs1 126.2(4) . 5_656 ?
Cs2 O10 Cs1 85.5(2) . 5_656 ?
U1 O10 Cs1 110.8(4) . . ?
Cs2 O10 Cs1 93.3(2) . . ?
Cs1 O10 Cs1 80.0(2) 5_656 . ?
U2 O11 Cs1 130.6(4) . 8_655 ?
U2 O11 Cs2 106.6(3) . 4_456 ?
Cs1 O11 Cs2 121.5(3) 8_655 4_456 ?
U2 O11 Cs2 101.7(3) . 2 ?
Cs1 O11 Cs2 87.8(2) 8_655 2 ?
Cs2 O11 Cs2 91.8(2) 4_456 2 ?
P1 O2 U2 101.7(4) . . ?
P1 O2 U1 101.4(4) . . ?
U2 O2 U1 141.3(4) . . ?
P1 O2 Cs1 103.0(4) . . ?
U2 O2 Cs1 101.0(3) . . ?
U1 O2 Cs1 103.4(3) . . ?
P1 O1 U1 134.5(5) . 8_655 ?
P1 O1 U1 96.4(4) . . ?
U1 O1 U1 128.4(3) 8_655 . ?
P1 O1 Cs1 98.2(4) . 8_655 ?
U1 O1 Cs1 91.3(3) 8_655 8_655 ?
U1 O1 Cs1 88.5(2) . 8_655 ?
P1 O1 Cs1 81.5(4) . 5_656 ?
U1 O1 Cs1 87.2(2) 8_655 5_656 ?
U1 O1 Cs1 93.8(2) . 5_656 ?
Cs1 O1 Cs1 177.7(2) 8_655 5_656 ?
P2 O5 U1 120.7(5) . . ?
P2 O5 Cs1 120.4(4) . 4_456 ?
U1 O5 Cs1 104.2(3) . 4_456 ?
P2 O6 U1 137.7(5) . 8_665 ?
P2 O6 Cs2 100.6(4) . . ?
U1 O6 Cs2 121.6(3) 8_665 . ?
P1 O4 U2 135.8(5) . 8_655 ?
P1 O4 U2 96.1(4) . . ?
U2 O4 U2 128.0(3) 8_655 . ?
P1 O4 Cs2 85.5(4) . 5_656 ?
U2 O4 Cs2 86.0(2) 8_655 5_656 ?
U2 O4 Cs2 97.5(2) . 5_656 ?
P2 O8 U2 119.6(5) . 7_565 ?
P2 O8 Cs2 122.0(4) . 6_556 ?
U2 O8 Cs2 100.4(3) 7_565 6_556 ?
P2 O7 U2 143.5(5) . 2_554 ?
P2 O7 Cs2 103.7(4) . . ?
U2 O7 Cs2 112.8(3) 2_554 . ?
P1 O3 Cs2 116.3(5) . 5_656 ?
P1 O3 Cs1 119.8(5) . 5_656 ?
Cs2 O3 Cs1 120.9(3) 5_656 5_656 ?
P1 O3 Cs1 101.1(4) . . ?
Cs2 O3 Cs1 94.8(2) 5_656 . ?
Cs1 O3 Cs1 91.4(2) 5_656 . ?

loop_
_geom_bond_atom_site_label_1
_geom_bond_atom_site_label_2
_geom_bond_distance
_geom_bond_site_symmetry_2
_geom_bond_publ_flag
U1 O9 1.777(9) . ?
U1 O10 1.782(10) . ?
U1 O6 2.249(8) 8_655 ?
U1 O5 2.306(8) . ?
U1 O1 2.427(8) 8_665 ?
U1 O2 2.457(8) . ?
U1 O1 2.601(8) . ?
U1 P1 3.173(3) . ?
U1 P2 3.355(3) . ?
U1 Cs1 4.4146(10) 4_456 ?
U1 Cs1 4.5455(10) 8_655 ?
U1 Cs1 4.5527(10) . ?
U2 O12 1.784(8) . ?
U2 O11 1.793(9) . ?
U2 O7 2.226(8) 2 ?
U2 O8 2.315(8) 7_566 ?
U2 O2 2.423(8) . ?
U2 O4 2.434(8) 8_665 ?
U2 O4 2.584(8) . ?
U2 P1 3.150(3) . ?
U2 P2 3.352(3) 7_566 ?
U2 Cs2 4.2230(11) 4_456 ?
U2 Cs2 4.3666(11) 2 ?
U2 Cs1 4.4564(10) . ?
Cs1 O3 2.935(9) 5_656 ?
Cs1 O11 3.139(9) 8_665 ?
Cs1 O9 3.201(9) 8_665 ?
Cs1 O5 3.242(8) 4_556 ?
Cs1 O2 3.305(9) . ?
Cs1 O3 3.406(10) . ?
Cs1 O10 3.477(10) 5_656 ?
Cs1 O12 3.478(8) . ?
Cs1 O9 3.579(9) 4_556 ?
Cs1 O10 3.603(9) . ?
Cs1 O1 3.797(9) 8_665 ?
Cs1 O1 3.806(9) 5_656 ?
Cs2 O3 2.929(9) 5_656 ?
Cs2 O7 2.992(9) . ?
Cs2 O6 3.076(9) . ?
Cs2 O8 3.138(9) 6_656 ?
Cs2 O11 3.345(9) 4_556 ?
Cs2 O12 3.357(8) 7_565 ?
Cs2 O10 3.412(9) . ?
Cs2 O12 3.532(8) 5_656 ?
Cs2 O4 3.625(9) 5_656 ?
Cs2 O11 3.635(9) 2_554 ?
Cs2 P2 3.681(3) . ?
Cs2 P1 3.828(3) 5_656 ?
P1 O3 1.486(10) . ?
P1 O4 1.547(9) . ?
P1 O1 1.549(9) . ?
P1 O2 1.580(8) . ?
P1 Cs2 3.828(3) 5_656 ?
P1 Cs1 3.893(3) 5_656 ?
P2 O5 1.530(8) . ?
P2 O6 1.532(8) . ?
P2 O8 1.538(9) . ?
P2 O7 1.550(8) . ?
P2 U2 3.352(3) 7_565 ?
P2 Cs2 4.162(3) 6_556 ?
P2 Cs1 4.227(3) 4_456 ?
O9 Cs1 3.201(9) 8_655 ?
O9 Cs1 3.579(9) 4_456 ?
O12 Cs2 3.357(8) 7_566 ?
O12 Cs2 3.532(8) 5_656 ?
O10 Cs1 3.477(10) 5_656 ?
O11 Cs1 3.139(9) 8_655 ?
O11 Cs2 3.345(9) 4_456 ?
O11 Cs2 3.635(9) 2 ?
O1 U1 2.427(8) 8_655 ?
O1 Cs1 3.797(9) 8_655 ?
O1 Cs1 3.806(9) 5_656 ?
O5 Cs1 3.242(8) 4_456 ?
O6 U1 2.249(8) 8_665 ?
O4 U2 2.434(8) 8_655 ?
O4 Cs2 3.625(9) 5_656 ?
O8 U2 2.315(8) 7_565 ?
O8 Cs2 3.138(9) 6_556 ?
O7 U2 2.226(8) 2_554 ?
O3 Cs2 2.929(9) 5_656 ?
O3 Cs1 2.935(9) 5_656 ?
